data_4316532
loop_
_publ_author_name
'Jennifer L. Nicholls'
'Sarah E. Hulse'
'Samantha K. Callear'
'Graham J. Tizzard'
'Richard A. Stephenson'
'Michael B. Hursthouse'
'William Clegg'
'Ross W. Harrington'
'Andrew M. Fogg'

_publ_section_title
;
 Synthesis and Structure of Pillared Molybdates and Tungstates with
 Framework Layers
;
_journal_name_full 'Inorganic Chemistry'
_journal_page_first 8545
_journal_page_last 8551
_journal_paper_doi 10.1021/ic101145p
_journal_volume 49
_journal_year 2010
_chemical_formula_sum 'C10 H10 La2 O16 S2 W2'
_chemical_formula_weight 1095.82
_chemical_name_systematic
;
 ?
;
_space_group_IT_number 14
_symmetry_cell_setting monoclinic
_symmetry_space_group_name_Hall '-P 2ybc'
_symmetry_space_group_name_H-M 'P 1 21/c 1'
_atom_sites_solution_hydrogens geom
_atom_sites_solution_primary direct
_atom_sites_solution_secondary difmap
_audit_creation_method SHELXL-97
_cell_angle_alpha 90.00
_cell_angle_beta 91.048(4)
_cell_angle_gamma 90.00
_cell_formula_units_Z 2
_cell_length_a 17.1242(11)
_cell_length_b 7.4638(5)
_cell_length_c 7.6228(5)
_cell_measurement_reflns_used 44821
_cell_measurement_temperature 120(2)
_cell_measurement_theta_max 27.48
_cell_measurement_theta_min 2.91
_cell_volume 974.12(11)
_computing_cell_refinement 'DENZO (Otwinowski & Minor, 1997) & COLLECT (Hooft, R.W.W., 1998)'
_computing_data_collection 'COLLECT (Hooft, R.W.W., 1998)'
_computing_data_reduction 'DENZO (Otwinowski & Minor, 1997) & COLLECT (Hooft, R.W.W., 1998)'
_computing_structure_refinement 'SHELXL-97 (Sheldrick, 2008)'
_diffrn_ambient_temperature 120(2)
_diffrn_detector_area_resol_mean '4096x4096pixels / 62x62mm'
_diffrn_measured_fraction_theta_full 0.998
_diffrn_measured_fraction_theta_max 0.998
_diffrn_measurement_device_type 'Bruker-Nonius APEX II CCD camera on \k-goniostat'
_diffrn_measurement_method '\f & \w scans'
_diffrn_radiation_monochromator '10cm confocal mirrors'
_diffrn_radiation_source 'Bruker-Nonius FR591 rotating anode'
_diffrn_radiation_type MoK\a
_diffrn_radiation_wavelength 0.71073
_diffrn_reflns_av_R_equivalents 0.0782
_diffrn_reflns_av_sigmaI/netI 0.0627
_diffrn_reflns_limit_h_max 22
_diffrn_reflns_limit_h_min -22
_diffrn_reflns_limit_k_max 9
_diffrn_reflns_limit_k_min -9
_diffrn_reflns_limit_l_max 9
_diffrn_reflns_limit_l_min -9
_diffrn_reflns_number 10570
_diffrn_reflns_theta_full 27.47
_diffrn_reflns_theta_max 27.47
_diffrn_reflns_theta_min 2.98
_exptl_absorpt_coefficient_mu 16.365
_exptl_absorpt_correction_T_max 0.8535
_exptl_absorpt_correction_T_min 0.2914
_exptl_absorpt_correction_type multi-scan
_exptl_absorpt_process_details 'SADABS 2007/2 (Sheldrick, G.M., 2007)'
_exptl_crystal_colour colourless
_exptl_crystal_density_diffrn 3.736
_exptl_crystal_density_method 'not measured'
_exptl_crystal_description lath
_exptl_crystal_F_000 984
_exptl_crystal_size_max 0.10
_exptl_crystal_size_mid 0.04
_exptl_crystal_size_min 0.01
_refine_diff_density_max 2.082
_refine_diff_density_min -2.510
_refine_diff_density_rms 0.468
_refine_ls_extinction_method none
_refine_ls_goodness_of_fit_ref 1.121
_refine_ls_hydrogen_treatment mixed
_refine_ls_matrix_type full
_refine_ls_number_parameters 153
_refine_ls_number_reflns 2214
_refine_ls_number_restraints 33
_refine_ls_restrained_S_all 1.113
_refine_ls_R_factor_all 0.0770
_refine_ls_R_factor_gt 0.0595
_refine_ls_shift/su_max 0.000
_refine_ls_shift/su_mean 0.000
_refine_ls_structure_factor_coef Fsqd
_refine_ls_weighting_details 'calc w=1/[\s^2^(Fo^2^)+(0.0000P)^2^+73.8004P] where P=(Fo^2^+2Fc^2^)/3'
_refine_ls_weighting_scheme calc
_refine_ls_wR_factor_gt 0.1166
_refine_ls_wR_factor_ref 0.1255
_reflns_number_gt 1871
_reflns_number_total 2214
_reflns_threshold_expression >2\s(I)
_cod_data_source_file ic101145p_si_002_3.cif
_cod_data_source_block 2009src0059p21c
_cod_database_code 4316532

loop_
_symmetry_equiv_pos_as_xyz
'x, y, z'
'-x, y+1/2, -z+1/2'
'-x, -y, -z'
'x, -y-1/2, z-1/2'

loop_
_atom_site_label
_atom_site_type_symbol
_atom_site_fract_x
_atom_site_fract_y
_atom_site_fract_z
_atom_site_U_iso_or_equiv
_atom_site_adp_type
_atom_site_occupancy
_atom_site_symmetry_multiplicity
_atom_site_calc_flag
_atom_site_refinement_flags
_atom_site_disorder_assembly
_atom_site_disorder_group
C1 C 0.0963(9) 0.393(2) 0.062(2) 0.018(3) Uani 1 1 d U . .
C2 C 0.0741(9) 0.227(2) 0.114(2) 0.015(3) Uani 1 1 d U . .
H2 H 0.1124 0.1414 0.1494 0.019 Uiso 1 1 calc R . .
C3 C -0.0058(9) 0.181(2) 0.1167(18) 0.016(3) Uani 1 1 d U . .
H3 H -0.0211 0.0654 0.1557 0.019 Uiso 1 1 calc R . .
C4 C 0.0401(9) 0.524(2) -0.003(2) 0.018(3) Uani 1 1 d U . .
C5 C 0.0618(9) 0.697(2) -0.0627(19) 0.013(3) Uani 1 1 d U . .
H5 H 0.1155 0.7289 -0.0658 0.016 Uiso 1 1 calc R . .
O3 O 0.3919(7) 0.4440(16) 0.0492(15) 0.026(3) Uani 1 1 d . . .
O4 O 0.3734(7) 0.4058(14) 0.4103(15) 0.023(3) Uani 1 1 d . . .
O21 O 0.1973(7) 0.6050(15) 0.2107(14) 0.023(3) Uani 1 1 d . . .
O22 O 0.2246(7) 0.5021(17) -0.0850(15) 0.025(3) Uani 1 1 d . . .
O23 O 0.2348(7) 0.2951(16) 0.1598(15) 0.024(3) Uani 1 1 d . . .
O1W O 0.2403(7) -0.0725(16) 0.0649(15) 0.023(3) Uani 1 1 d D . .
H2W H 0.226(12) -0.08(2) -0.042(8) 0.05(7) Uiso 1 1 d D . .
H1W H 0.222(9) -0.165(13) 0.116(16) 0.01(4) Uiso 1 1 d D . .
O1 O 0.5145(7) 0.5808(15) 0.2828(13) 0.019(2) Uani 1 1 d . . .
O2 O 0.3685(6) 0.7686(15) 0.2565(14) 0.020(2) Uani 1 1 d . . .
La1 La 0.34450(5) 0.09171(11) 0.23768(11) 0.0138(2) Uani 1 1 d . . .
W1 W 0.41341(4) 0.55515(8) 0.25077(8) 0.01361(18) Uani 1 1 d . . .
S1 S 0.1956(2) 0.4537(5) 0.0875(5) 0.0169(8) Uani 1 1 d . . .

loop_
_atom_site_aniso_label
_atom_site_aniso_U_11
_atom_site_aniso_U_22
_atom_site_aniso_U_33
_atom_site_aniso_U_23
_atom_site_aniso_U_13
_atom_site_aniso_U_12
C1 0.018(6) 0.018(6) 0.018(6) -0.006(5) -0.001(5) -0.003(5)
C2 0.012(6) 0.014(6) 0.021(6) -0.005(5) 0.000(5) 0.007(5)
C3 0.025(7) 0.017(6) 0.005(5) -0.007(5) 0.001(5) 0.000(5)
C4 0.019(6) 0.019(6) 0.016(6) -0.001(5) -0.003(5) 0.006(5)
C5 0.015(6) 0.011(6) 0.015(6) 0.000(5) 0.001(5) -0.003(5)
O3 0.030(7) 0.027(7) 0.021(6) 0.001(5) 0.010(5) 0.004(5)
O4 0.028(7) 0.007(5) 0.033(7) 0.003(5) -0.004(5) 0.004(5)
O21 0.038(7) 0.015(6) 0.015(5) 0.003(4) -0.001(5) -0.006(5)
O22 0.021(6) 0.031(7) 0.024(6) 0.004(5) 0.000(5) 0.004(5)
O23 0.016(6) 0.024(6) 0.031(6) 0.008(5) -0.007(5) 0.006(5)
O1W 0.032(7) 0.020(6) 0.017(6) 0.006(4) -0.006(5) -0.017(5)
O1 0.030(6) 0.018(6) 0.011(5) 0.004(4) 0.007(4) -0.003(5)
O2 0.018(6) 0.015(6) 0.027(6) 0.001(5) -0.005(5) -0.001(4)
La1 0.0168(4) 0.0108(4) 0.0137(4) 0.0002(3) 0.0001(3) 0.0005(3)
W1 0.0168(3) 0.0096(3) 0.0145(3) -0.0001(2) 0.0001(2) -0.0001(2)
S1 0.0190(19) 0.0141(18) 0.0177(18) 0.0020(14) 0.0005(14) -0.0006(15)

loop_
_atom_type_symbol
_atom_type_description
_atom_type_scat_dispersion_real
_atom_type_scat_dispersion_imag
_atom_type_scat_source
C C 0.0033 0.0016 'International Tables Vol C Tables 4.2.6.8 and 6.1.1.4'
H H 0.0000 0.0000 'International Tables Vol C Tables 4.2.6.8 and 6.1.1.4'
O O 0.0106 0.0060 'International Tables Vol C Tables 4.2.6.8 and 6.1.1.4'
La La -0.2871 2.4523 'International Tables Vol C Tables 4.2.6.8 and 6.1.1.4'
W W -0.8490 6.8722 'International Tables Vol C Tables 4.2.6.8 and 6.1.1.4'
S S 0.1246 0.1234 'International Tables Vol C Tables 4.2.6.8 and 6.1.1.4'

loop_
_geom_angle_atom_site_label_1
_geom_angle_atom_site_label_2
_geom_angle_atom_site_label_3
_geom_angle
_geom_angle_site_symmetry_1
_geom_angle_site_symmetry_3
_geom_angle_publ_flag
C2 C1 C4 121.9(14) . . ?
C2 C1 S1 118.5(12) . . ?
C4 C1 S1 119.5(12) . . ?
C1 C2 C3 120.1(14) . . ?
C1 C2 H2 119.9 . . ?
C3 C2 H2 119.9 . . ?
C5 C3 C2 120.3(14) 3_565 . ?
C5 C3 H3 119.9 3_565 . ?
C2 C3 H3 119.9 . . ?
C5 C4 C4 120.0(18) . 3_565 ?
C5 C4 C1 123.2(14) . . ?
C4 C4 C1 116.8(18) 3_565 . ?
C3 C5 C4 120.7(14) 3_565 . ?
C3 C5 H5 119.6 3_565 . ?
C4 C5 H5 119.6 . . ?
W1 O3 La1 157.7(7) . 4_565 ?
W1 O4 La1 137.8(6) . 4_566 ?
W1 O4 La1 106.0(5) . . ?
La1 O4 La1 116.2(4) 4_566 . ?
S1 O22 La1 133.9(7) . 4_565 ?
S1 O23 La1 157.8(7) . . ?
La1 O1W H2W 136(10) . . ?
La1 O1W H1W 114(10) . . ?
H2W O1W H1W 108(5) . . ?
W1 O1 La1 167.5(6) . 2_655 ?
W1 O2 La1 163.2(6) . 1_565 ?
O1 La1 O2 78.7(4) 2_645 1_545 ?
O1 La1 O23 139.2(4) 2_645 . ?
O2 La1 O23 137.9(4) 1_545 . ?
O1 La1 O3 75.7(4) 2_645 4_566 ?
O2 La1 O3 77.8(4) 1_545 4_566 ?
O23 La1 O3 121.5(4) . 4_566 ?
O1 La1 O1W 130.4(4) 2_645 . ?
O2 La1 O1W 70.6(4) 1_545 . ?
O23 La1 O1W 69.3(4) . . ?
O3 La1 O1W 131.1(4) 4_566 . ?
O1 La1 O4 74.1(4) 2_645 4_565 ?
O2 La1 O4 91.7(4) 1_545 4_565 ?
O23 La1 O4 85.5(4) . 4_565 ?
O3 La1 O4 149.4(4) 4_566 4_565 ?
O1W La1 O4 68.9(4) . 4_565 ?
O1 La1 O22 146.0(4) 2_645 4_566 ?
O2 La1 O22 80.6(4) 1_545 4_566 ?
O23 La1 O22 71.6(4) . 4_566 ?
O3 La1 O22 73.8(4) 4_566 4_566 ?
O1W La1 O22 65.0(4) . 4_566 ?
O4 La1 O22 133.3(4) 4_565 4_566 ?
O1 La1 O4 83.6(4) 2_645 . ?
O2 La1 O4 142.0(3) 1_545 . ?
O23 La1 O4 73.7(4) . . ?
O3 La1 O4 65.3(4) 4_566 . ?
O1W La1 O4 142.3(4) . . ?
O4 La1 O4 115.4(3) 4_565 . ?
O22 La1 O4 96.9(4) 4_566 . ?
O1 La1 W1 73.3(3) 2_645 . ?
O2 La1 W1 151.2(3) 1_545 . ?
O23 La1 W1 70.7(3) . . ?
O3 La1 W1 88.6(3) 4_566 . ?
O1W La1 W1 134.5(3) . . ?
O4 La1 W1 87.2(2) 4_565 . ?
O22 La1 W1 120.2(3) 4_566 . ?
O4 La1 W1 28.2(2) . . ?
O1 W1 O2 109.0(5) . . ?
O1 W1 O3 111.1(5) . . ?
O2 W1 O3 111.0(5) . . ?
O1 W1 O4 111.2(5) . . ?
O2 W1 O4 111.8(5) . . ?
O3 W1 O4 102.7(5) . . ?
O1 W1 La1 115.1(4) . . ?
O2 W1 La1 135.4(4) . . ?
O3 W1 La1 58.2(4) . . ?
O4 W1 La1 45.9(4) . . ?
O22 S1 O23 112.2(7) . . ?
O22 S1 O21 112.5(7) . . ?
O23 S1 O21 112.2(7) . . ?
O22 S1 C1 107.9(7) . . ?
O23 S1 C1 105.4(7) . . ?
O21 S1 C1 106.1(7) . . ?

loop_
_geom_bond_atom_site_label_1
_geom_bond_atom_site_label_2
_geom_bond_distance
_geom_bond_site_symmetry_2
_geom_bond_publ_flag
C1 C2 1.36(2) . ?
C1 C4 1.45(2) . ?
C1 S1 1.768(16) . ?
C2 C3 1.41(2) . ?
C2 H2 0.9500 . ?
C3 C5 1.38(2) 3_565 ?
C3 H3 0.9500 . ?
C4 C5 1.42(2) . ?
C4 C4 1.42(3) 3_565 ?
C5 C3 1.38(2) 3_565 ?
C5 H5 0.9500 . ?
O3 W1 1.779(12) . ?
O3 La1 2.510(12) 4_565 ?
O4 W1 1.795(11) . ?
O4 La1 2.553(12) 4_566 ?
O4 La1 2.729(11) . ?
O21 S1 1.469(12) . ?
O22 S1 1.459(12) . ?
O22 La1 2.575(12) 4_565 ?
O23 S1 1.464(12) . ?
O23 La1 2.480(11) . ?
O1W La1 2.518(11) . ?
O1W H2W 0.85(2) . ?
O1W H1W 0.85(2) . ?
O1 W1 1.755(12) . ?
O1 La1 2.423(12) 2_655 ?
O2 W1 1.770(11) . ?
O2 La1 2.450(11) 1_565 ?
La1 O1 2.423(12) 2_645 ?
La1 O2 2.450(11) 1_545 ?
La1 O3 2.510(12) 4_566 ?
La1 O4 2.553(12) 4_565 ?
La1 O22 2.575(12) 4_566 ?
La1 W1 3.6555(10) . ?

loop_
_geom_hbond_atom_site_label_D
_geom_hbond_atom_site_label_H
_geom_hbond_atom_site_label_A
_geom_hbond_distance_DH
_geom_hbond_distance_HA
_geom_hbond_distance_DA
_geom_hbond_angle_DHA
_geom_hbond_site_symmetry_A
O1W H2W O21 0.85(2) 1.95(3) 2.796(15) 176(22) 4_565
O1W H2W S1 0.85(2) 3.01(6) 3.810(12) 158(13) 4_565
O1W H1W S1 0.85(2) 2.89(9) 3.622(12) 145(13) 1_545
O1W H1W O21 0.85(2) 1.92(4) 2.756(15) 169(16) 1_545
